data_2235407
loop_
_publ_author_name
'El-Emam, Ali A.'
'El-Brollosy, Nasser R.'
'Attia, Mohamed I.'
'Said-Abdelbaky, Mohammed'
'Garc\'ia-Granda, Santiago'

_publ_section_title
;
 5-(Adamantan-1-yl)-3-[(4-benzylpiperazin-1-yl)methyl]-1,3,4-oxadiazole-2(3<i>H</i>)-thione
;
_journal_coeditor_code FF2070
_journal_issue 7
_journal_name_full 'Acta Crystallographica Section E'
_journal_page_first o2172
_journal_page_last o2173
_journal_paper_doi 10.1107/S1600536812027249
_journal_volume 68
_journal_year 2012
_chemical_formula_iupac 'C24 H32 N4 O1 S1'
_chemical_formula_moiety 'C24 H32 N4 O1 S1'
_chemical_formula_sum 'C24 H32 N4 O S'
_chemical_formula_weight 424.61
_chemical_name_systematic
;
5-(Adamantan-1-yl)-3-[(4-benzylpiperazin-1-yl)methyl]-1,3,4-oxadiazole-
2(3<i>H</i>)-thione
;
_space_group_IT_number 14
_symmetry_cell_setting monoclinic
_symmetry_space_group_name_Hall '-P 2ybc'
_symmetry_space_group_name_H-M 'P 1 21/c 1'
_atom_sites_solution_hydrogens geom
_atom_sites_solution_primary direct
_atom_sites_solution_secondary difmap
_audit_creation_method SHELXL-97
_cell_angle_alpha 90.00
_cell_angle_beta 115.060(10)
_cell_angle_gamma 90.00
_cell_formula_units_Z 4
_cell_length_a 11.6417(9)
_cell_length_b 17.198(2)
_cell_length_c 12.7740(10)
_cell_measurement_reflns_used 1030
_cell_measurement_temperature 293(2)
_cell_measurement_theta_max 70.6117
_cell_measurement_theta_min 3.8166
_cell_volume 2316.8(4)
_computing_cell_refinement 'CrysAlis CCD (Oxford Diffraction, 2010)'
_computing_data_collection 'CrysAlis CCD (Oxford Diffraction, 2010)'
_computing_data_reduction 'CrysAlis RED (Oxford Diffraction, 2010)'
_computing_molecular_graphics
;
ORTEP-3 for Windows (Farrugia, 1997) and Mercury (Macrae <i>et al.</i>,
2008)
;
_computing_publication_material
;
WinGX (Farrugia, 1999), PLATON (Spek, 2009), PARST95 (Nardelli,
1995) and
publCIF (Westrip, 2010)
;
_computing_structure_refinement 'SHELXL97 (Sheldrick, 2008)'
_computing_structure_solution 'SIR92 (Altomare <i>et al.</i>, 1994)'
_diffrn_ambient_temperature 293(2)
_diffrn_detector_area_resol_mean 10.2673
_diffrn_measured_fraction_theta_full 0.999
_diffrn_measured_fraction_theta_max 0.979
_diffrn_measurement_device_type 'Oxford Diffraction Xcalibur Ruby Gemini'
_diffrn_measurement_method '\w scans'
_diffrn_radiation_monochromator graphite
_diffrn_radiation_source 'fine-focus sealed tube'
_diffrn_radiation_type CuK\a
_diffrn_radiation_wavelength 1.54180
_diffrn_reflns_av_R_equivalents 0.0689
_diffrn_reflns_av_sigmaI/netI 0.0933
_diffrn_reflns_limit_h_max 13
_diffrn_reflns_limit_h_min -14
_diffrn_reflns_limit_k_max 21
_diffrn_reflns_limit_k_min -17
_diffrn_reflns_limit_l_max 15
_diffrn_reflns_limit_l_min -15
_diffrn_reflns_number 9969
_diffrn_reflns_theta_full 67.50
_diffrn_reflns_theta_max 70.74
_diffrn_reflns_theta_min 4.19
_exptl_absorpt_coefficient_mu 1.406
_exptl_absorpt_correction_T_max 0.975
_exptl_absorpt_correction_T_min 0.857
_exptl_absorpt_correction_type multi-scan
_exptl_absorpt_process_details
;
(CrysAlis PRO; Oxford Diffraction, 2010)
;
_exptl_crystal_colour colourless
_exptl_crystal_density_diffrn 1.217
_exptl_crystal_density_method 'not measured'
_exptl_crystal_description prismatic
_exptl_crystal_F_000 912
_exptl_crystal_size_max 0.1097
_exptl_crystal_size_mid 0.0924
_exptl_crystal_size_min 0.0177
_refine_diff_density_max 0.463
_refine_diff_density_min -0.217
_refine_ls_extinction_method none
_refine_ls_goodness_of_fit_ref 1.014
_refine_ls_hydrogen_treatment constr
_refine_ls_matrix_type full
_refine_ls_number_parameters 271
_refine_ls_number_reflns 4368
_refine_ls_number_restraints 0
_refine_ls_restrained_S_all 1.014
_refine_ls_R_factor_all 0.1482
_refine_ls_R_factor_gt 0.0709
_refine_ls_shift/su_max 0.000
_refine_ls_shift/su_mean 0.000
_refine_ls_structure_factor_coef Fsqd
_refine_ls_weighting_details 'calc w=1/[\s^2^(Fo^2^)+(0.0727P)^2^+0.0000P] where P=(Fo^2^+2Fc^2^)/3'
_refine_ls_weighting_scheme calc
_refine_ls_wR_factor_gt 0.1664
_refine_ls_wR_factor_ref 0.2188
_reflns_number_gt 2049
_reflns_number_total 4368
_reflns_threshold_expression I>2sigma(I)
_cod_data_source_file ff2070.cif
_cod_data_source_block I
_cod_original_sg_symbol_H-M 'P 21/c'
_cod_original_formula_sum 'C24 H32 N4 O1 S1'
_cod_database_code 2235407
_cod_database_fobs_code 2235407

loop_
_symmetry_equiv_pos_as_xyz
'x, y, z'
'-x, y+1/2, -z+1/2'
'-x, -y, -z'
'x, -y-1/2, z-1/2'

loop_
_atom_site_type_symbol
_atom_site_label
_atom_site_fract_x
_atom_site_fract_y
_atom_site_fract_z
_atom_site_U_iso_or_equiv
_atom_site_adp_type
_atom_site_calc_flag
_atom_site_refinement_flags
_atom_site_occupancy
_atom_site_symmetry_multiplicity
S S1 0.87513(13) 0.09736(11) 0.58610(13) 0.1011(6) Uani d . 1 1
O O1 0.6438(3) 0.15777(18) 0.4778(2) 0.0621(8) Uani d . 1 1
N N3 0.8803(3) 0.1628(2) 0.2778(3) 0.0581(9) Uani d . 1 1
N N4 0.8057(3) 0.0547(2) 0.0914(3) 0.0577(9) Uani d . 1 1
N N2 0.7676(3) 0.1910(2) 0.3997(3) 0.0588(9) Uani d . 1 1
N N1 0.6514(3) 0.2280(2) 0.3359(3) 0.0579(9) Uani d . 1 1
C C1 0.5809(4) 0.2066(2) 0.3858(3) 0.0502(9) Uani d . 1 1
C C15 0.4469(3) 0.2263(2) 0.3571(3) 0.0489(9) Uani d . 1 1
C C6 0.7735(4) 0.1783(3) 0.1668(4) 0.0606(11) Uani d . 1 1
H H6A 0.7655 0.2339 0.1527 0.073 Uiso calc R 1 1
H H6B 0.6957 0.1599 0.1688 0.073 Uiso calc R 1 1
C C9 0.6932(4) 0.0165(3) -0.1133(4) 0.0623(11) Uani d . 1 1
C C7 0.7926(4) 0.1384(3) 0.0711(4) 0.0639(11) Uani d . 1 1
H H7A 0.7208 0.1488 -0.0020 0.077 Uiso calc R 1 1
H H7B 0.8682 0.1586 0.0667 0.077 Uiso calc R 1 1
C C5 0.9163(4) 0.0404(3) 0.2003(4) 0.0670(12) Uani d . 1 1
H H5A 0.9917 0.0603 0.1952 0.080 Uiso calc R 1 1
H H5B 0.9271 -0.0152 0.2143 0.080 Uiso calc R 1 1
C C4 0.9009(4) 0.0790(3) 0.2991(4) 0.0612(11) Uani d . 1 1
H H4A 0.8293 0.0564 0.3080 0.073 Uiso calc R 1 1
H H4B 0.9763 0.0704 0.3701 0.073 Uiso calc R 1 1
C C16 0.4394(4) 0.2710(3) 0.4570(4) 0.0722(13) Uani d . 1 1
H H16A 0.4883 0.3186 0.4707 0.087 Uiso calc R 1 1
H H16B 0.4749 0.2398 0.5268 0.087 Uiso calc R 1 1
C C2 0.7658(4) 0.1489(3) 0.4861(4) 0.0637(11) Uani d . 1 1
C C8 0.8150(4) 0.0136(3) -0.0047(4) 0.0712(13) Uani d . 1 1
H H8A 0.8372 -0.0403 0.0170 0.085 Uiso calc R 1 1
H H8B 0.8825 0.0366 -0.0200 0.085 Uiso calc R 1 1
C C3 0.8766(4) 0.2065(3) 0.3718(4) 0.0651(12) Uani d . 1 1
H H3A 0.8764 0.2613 0.3541 0.078 Uiso calc R 1 1
H H3B 0.9540 0.1961 0.4402 0.078 Uiso calc R 1 1
C C21 0.2521(4) 0.2984(4) 0.2190(4) 0.0848(16) Uani d . 1 1
H H21 0.2164 0.3313 0.1499 0.102 Uiso calc R 1 1
C C17 0.2980(5) 0.2908(3) 0.4275(4) 0.0810(15) Uani d . 1 1
H H17 0.2919 0.3189 0.4917 0.097 Uiso calc R 1 1
C C14 0.6870(5) 0.0445(3) -0.2163(4) 0.0781(14) Uani d . 1 1
H H14 0.7604 0.0629 -0.2196 0.094 Uiso calc R 1 1
C C24 0.3926(4) 0.2767(4) 0.2486(4) 0.0810(15) Uani d . 1 1
H H24A 0.3967 0.2486 0.1844 0.097 Uiso calc R 1 1
H H24B 0.4427 0.3237 0.2610 0.097 Uiso calc R 1 1
C C10 0.5819(4) -0.0092(3) -0.1108(4) 0.0698(12) Uani d . 1 1
H H10 0.5831 -0.0273 -0.0417 0.084 Uiso calc R 1 1
C C19 0.2511(5) 0.3400(3) 0.3222(5) 0.0881(16) Uani d . 1 1
H H19A 0.3037 0.3861 0.3374 0.106 Uiso calc R 1 1
H H19B 0.1653 0.3566 0.3046 0.106 Uiso calc R 1 1
C C22 0.1798(5) 0.2217(4) 0.1996(5) 0.098(2) Uani d . 1 1
H H22A 0.0905 0.2324 0.1760 0.118 Uiso calc R 1 1
H H22B 0.1883 0.1931 0.1377 0.118 Uiso calc R 1 1
C C11 0.4697(5) -0.0085(3) -0.2086(5) 0.0816(15) Uani d . 1 1
H H11 0.3960 -0.0268 -0.2055 0.098 Uiso calc R 1 1
C C12 0.4655(6) 0.0190(3) -0.3111(5) 0.0928(18) Uani d . 1 1
H H12 0.3895 0.0193 -0.3773 0.111 Uiso calc R 1 1
C C23 0.3697(4) 0.1522(3) 0.3371(5) 0.0806(15) Uani d . 1 1
H H23A 0.4032 0.1204 0.4064 0.097 Uiso calc R 1 1
H H23B 0.3751 0.1226 0.2747 0.097 Uiso calc R 1 1
C C20 0.2280(5) 0.1735(4) 0.3056(5) 0.0895(17) Uani d . 1 1
H H20 0.1774 0.1259 0.2921 0.107 Uiso calc R 1 1
C C18 0.2269(5) 0.2162(4) 0.4060(5) 0.0908(17) Uani d . 1 1
H H18A 0.2641 0.1837 0.4743 0.109 Uiso calc R 1 1
H H18B 0.1398 0.2269 0.3922 0.109 Uiso calc R 1 1
C C13 0.5746(7) 0.0460(3) -0.3148(5) 0.0962(19) Uani d . 1 1
H H13 0.5727 0.0652 -0.3835 0.115 Uiso calc R 1 1

loop_
_atom_site_aniso_label
_atom_site_aniso_U_11
_atom_site_aniso_U_22
_atom_site_aniso_U_33
_atom_site_aniso_U_12
_atom_site_aniso_U_13
_atom_site_aniso_U_23
S1 0.0724(8) 0.1413(14) 0.0814(9) 0.0392(9) 0.0245(7) 0.0333(9)
O1 0.0553(16) 0.078(2) 0.0531(16) 0.0100(15) 0.0228(13) 0.0091(15)
N3 0.0456(17) 0.062(2) 0.065(2) 0.0015(16) 0.0219(16) -0.0016(18)
N4 0.0491(17) 0.060(2) 0.058(2) 0.0056(16) 0.0174(16) 0.0011(17)
N2 0.0415(17) 0.071(2) 0.063(2) 0.0038(16) 0.0215(15) 0.0008(18)
N1 0.0446(17) 0.066(2) 0.063(2) 0.0033(16) 0.0225(16) 0.0017(18)
C1 0.046(2) 0.053(2) 0.047(2) -0.0005(18) 0.0147(17) -0.0036(18)
C15 0.0444(19) 0.056(2) 0.044(2) -0.0053(17) 0.0167(16) -0.0058(18)
C6 0.052(2) 0.062(3) 0.063(3) 0.005(2) 0.020(2) 0.005(2)
C9 0.061(3) 0.063(3) 0.063(3) -0.001(2) 0.026(2) -0.006(2)
C7 0.058(2) 0.064(3) 0.069(3) 0.002(2) 0.027(2) 0.009(2)
C5 0.048(2) 0.061(3) 0.077(3) 0.003(2) 0.012(2) -0.003(2)
C4 0.045(2) 0.067(3) 0.060(3) 0.0044(19) 0.0115(18) 0.004(2)
C16 0.050(2) 0.096(4) 0.066(3) 0.001(2) 0.021(2) -0.016(3)
C2 0.047(2) 0.076(3) 0.062(3) 0.009(2) 0.018(2) 0.001(2)
C8 0.055(2) 0.084(3) 0.072(3) 0.001(2) 0.025(2) -0.006(3)
C3 0.041(2) 0.081(3) 0.072(3) -0.005(2) 0.023(2) -0.009(2)
C21 0.058(3) 0.129(5) 0.061(3) 0.007(3) 0.020(2) 0.020(3)
C17 0.076(3) 0.105(4) 0.070(3) 0.003(3) 0.037(3) -0.015(3)
C14 0.099(4) 0.068(3) 0.078(3) -0.008(3) 0.047(3) 0.001(3)
C24 0.064(3) 0.110(4) 0.070(3) 0.018(3) 0.029(2) 0.020(3)
C10 0.064(3) 0.074(3) 0.070(3) -0.004(2) 0.028(2) 0.001(2)
C19 0.083(3) 0.085(4) 0.103(4) 0.019(3) 0.046(3) 0.002(3)
C22 0.062(3) 0.140(5) 0.070(3) 0.017(3) 0.005(3) -0.025(4)
C11 0.059(3) 0.074(3) 0.096(4) -0.003(2) 0.018(3) -0.008(3)
C12 0.088(4) 0.073(3) 0.083(4) 0.010(3) 0.002(3) -0.015(3)
C23 0.061(3) 0.071(3) 0.101(4) -0.010(2) 0.025(3) -0.005(3)
C20 0.072(3) 0.091(4) 0.107(5) -0.023(3) 0.038(3) -0.016(4)
C18 0.064(3) 0.123(5) 0.089(4) -0.004(3) 0.035(3) 0.012(4)
C13 0.134(5) 0.077(4) 0.069(4) 0.009(4) 0.034(4) 0.004(3)

loop_
_atom_type_symbol
_atom_type_description
_atom_type_scat_dispersion_real
_atom_type_scat_dispersion_imag
_atom_type_scat_source
C C 0.0181 0.0091 'International Tables Vol C Tables 4.2.6.8 and 6.1.1.4'
H H 0.0000 0.0000 'International Tables Vol C Tables 4.2.6.8 and 6.1.1.4'
N N 0.0311 0.0180 'International Tables Vol C Tables 4.2.6.8 and 6.1.1.4'
O O 0.0492 0.0322 'International Tables Vol C Tables 4.2.6.8 and 6.1.1.4'
S S 0.3331 0.5567 'International Tables Vol C Tables 4.2.6.8 and 6.1.1.4'

loop_
_geom_angle_atom_site_label_1
_geom_angle_atom_site_label_2
_geom_angle_atom_site_label_3
_geom_angle
C1 O1 C2 106.8(3)
C3 N3 C6 113.7(3)
C3 N3 C4 114.8(4)
C6 N3 C4 111.3(3)
C7 N4 C8 111.5(4)
C7 N4 C5 108.6(3)
C8 N4 C5 111.7(3)
C2 N2 N1 112.3(3)
C2 N2 C3 128.0(4)
N1 N2 C3 119.5(4)
C1 N1 N2 104.0(3)
N1 C1 O1 112.2(3)
N1 C1 C15 129.5(4)
O1 C1 C15 118.3(3)
C1 C15 C23 109.6(4)
C1 C15 C16 109.7(3)
C23 C15 C16 108.9(4)
C1 C15 C24 110.0(3)
C23 C15 C24 109.6(4)
C16 C15 C24 109.0(4)
N3 C6 C7 110.4(4)
N3 C6 H6A 109.6
C7 C6 H6A 109.6
N3 C6 H6B 109.6
C7 C6 H6B 109.6
H6A C6 H6B 108.1
C14 C9 C10 117.7(4)
C14 C9 C8 122.7(5)
C10 C9 C8 119.5(4)
N4 C7 C6 110.3(4)
N4 C7 H7A 109.6
C6 C7 H7A 109.6
N4 C7 H7B 109.6
C6 C7 H7B 109.6
H7A C7 H7B 108.1
N4 C5 C4 110.7(4)
N4 C5 H5A 109.5
C4 C5 H5A 109.5
N4 C5 H5B 109.5
C4 C5 H5B 109.5
H5A C5 H5B 108.1
N3 C4 C5 110.3(4)
N3 C4 H4A 109.6
C5 C4 H4A 109.6
N3 C4 H4B 109.6
C5 C4 H4B 109.6
H4A C4 H4B 108.1
C15 C16 C17 109.7(3)
C15 C16 H16A 109.7
C17 C16 H16A 109.7
C15 C16 H16B 109.7
C17 C16 H16B 109.7
H16A C16 H16B 108.2
N2 C2 O1 104.7(3)
N2 C2 S1 131.7(3)
O1 C2 S1 123.6(4)
N4 C8 C9 112.4(4)
N4 C8 H8A 109.1
C9 C8 H8A 109.1
N4 C8 H8B 109.1
C9 C8 H8B 109.1
H8A C8 H8B 107.9
N3 C3 N2 116.2(3)
N3 C3 H3A 108.2
N2 C3 H3A 108.2
N3 C3 H3B 108.2
N2 C3 H3B 108.2
H3A C3 H3B 107.4
C19 C21 C22 110.2(5)
C19 C21 C24 107.3(4)
C22 C21 C24 106.3(5)
C19 C21 H21 111.0
C22 C21 H21 111.0
C24 C21 H21 111.0
C19 C17 C18 111.2(4)
C19 C17 C16 106.8(4)
C18 C17 C16 107.7(5)
C19 C17 H17 110.4
C18 C17 H17 110.4
C16 C17 H17 110.4
C9 C14 C13 121.7(5)
C9 C14 H14 119.1
C13 C14 H14 119.1
C15 C24 C21 110.2(4)
C15 C24 H24A 109.6
C21 C24 H24A 109.6
C15 C24 H24B 109.6
C21 C24 H24B 109.6
H24A C24 H24B 108.1
C11 C10 C9 121.0(5)
C11 C10 H10 119.5
C9 C10 H10 119.5
C17 C19 C21 112.8(5)
C17 C19 H19A 109.0
C21 C19 H19A 109.0
C17 C19 H19B 109.0
C21 C19 H19B 109.0
H19A C19 H19B 107.8
C20 C22 C21 111.5(4)
C20 C22 H22A 109.3
C21 C22 H22A 109.3
C20 C22 H22B 109.3
C21 C22 H22B 109.3
H22A C22 H22B 108.0
C12 C11 C10 120.4(5)
C12 C11 H11 119.8
C10 C11 H11 119.8
C13 C12 C11 119.3(5)
C13 C12 H12 120.3
C11 C12 H12 120.3
C15 C23 C20 109.3(4)
C15 C23 H23A 109.8
C20 C23 H23A 109.8
C15 C23 H23B 109.8
C20 C23 H23B 109.8
H23A C23 H23B 108.3
C22 C20 C18 112.0(5)
C22 C20 C23 108.4(5)
C18 C20 C23 106.7(5)
C22 C20 H20 109.9
C18 C20 H20 109.9
C23 C20 H20 109.9
C20 C18 C17 112.2(5)
C20 C18 H18A 109.2
C17 C18 H18A 109.2
C20 C18 H18B 109.2
C17 C18 H18B 109.2
H18A C18 H18B 107.9
C12 C13 C14 119.8(6)
C12 C13 H13 120.1
C14 C13 H13 120.1

loop_
_geom_bond_atom_site_label_1
_geom_bond_atom_site_label_2
_geom_bond_distance
S1 C2 1.631(4)
O1 C1 1.376(5)
O1 C2 1.387(5)
N3 C3 1.432(6)
N3 C6 1.461(5)
N3 C4 1.468(6)
N4 C7 1.459(6)
N4 C8 1.460(6)
N4 C5 1.462(5)
N2 C2 1.327(6)
N2 N1 1.403(5)
N2 C3 1.480(5)
N1 C1 1.287(5)
C1 C15 1.483(5)
C15 C23 1.518(6)
C15 C16 1.524(6)
C15 C24 1.526(6)
C6 C7 1.498(6)
C6 H6A 0.9700
C6 H6B 0.9700
C9 C14 1.372(7)
C9 C10 1.382(6)
C9 C8 1.508(6)
C7 H7A 0.9700
C7 H7B 0.9700
C5 C4 1.503(6)
C5 H5A 0.9700
C5 H5B 0.9700
C4 H4A 0.9700
C4 H4B 0.9700
C16 C17 1.562(7)
C16 H16A 0.9700
C16 H16B 0.9700
C8 H8A 0.9700
C8 H8B 0.9700
C3 H3A 0.9700
C3 H3B 0.9700
C21 C19 1.504(8)
C21 C22 1.528(9)
C21 C24 1.560(7)
C21 H21 0.9800
C17 C19 1.484(8)
C17 C18 1.487(8)
C17 H17 0.9800
C14 C13 1.379(8)
C14 H14 0.9300
C24 H24A 0.9700
C24 H24B 0.9700
C10 C11 1.374(6)
C10 H10 0.9300
C19 H19A 0.9700
C19 H19B 0.9700
C22 C20 1.481(8)
C22 H22A 0.9700
C22 H22B 0.9700
C11 C12 1.373(8)
C11 H11 0.9300
C12 C13 1.371(8)
C12 H12 0.9300
C23 C20 1.566(7)
C23 H23A 0.9700
C23 H23B 0.9700
C20 C18 1.483(8)
C20 H20 0.9800
C18 H18A 0.9700
C18 H18B 0.9700
C13 H13 0.9300

loop_
_geom_hbond_atom_site_label_D
_geom_hbond_atom_site_label_H
_geom_hbond_atom_site_label_A
_geom_hbond_site_symmetry_A
_geom_hbond_distance_DH
_geom_hbond_distance_HA
_geom_hbond_distance_DA
_geom_hbond_angle_DHA
_geom_hbond_publ_flag
C5 H5B S1 3_756 0.97 2.97 3.652(5) 128.2(3) y

loop_
_geom_torsion_atom_site_label_1
_geom_torsion_atom_site_label_2
_geom_torsion_atom_site_label_3
_geom_torsion_atom_site_label_4
_geom_torsion
C2 N2 N1 C1 -0.5(5)
C3 N2 N1 C1 -175.9(4)
N2 N1 C1 O1 -0.1(4)
N2 N1 C1 C15 -179.5(4)
C2 O1 C1 N1 0.7(4)
C2 O1 C1 C15 -179.9(3)
N1 C1 C15 C23 123.4(5)
O1 C1 C15 C23 -55.9(5)
N1 C1 C15 C16 -117.1(5)
O1 C1 C15 C16 63.5(5)
N1 C1 C15 C24 2.8(6)
O1 C1 C15 C24 -176.5(4)
C3 N3 C6 C7 172.9(4)
C4 N3 C6 C7 -55.5(5)
C8 N4 C7 C6 175.8(3)
C5 N4 C7 C6 -60.7(5)
N3 C6 C7 N4 58.8(5)
C7 N4 C5 C4 60.2(5)
C8 N4 C5 C4 -176.4(4)
C3 N3 C4 C5 -174.3(3)
C6 N3 C4 C5 54.7(5)
N4 C5 C4 N3 -57.3(5)
C1 C15 C16 C17 -179.2(4)
C23 C15 C16 C17 -59.3(5)
C24 C15 C16 C17 60.3(5)
N1 N2 C2 O1 0.9(5)
C3 N2 C2 O1 175.8(4)
N1 N2 C2 S1 -178.2(4)
C3 N2 C2 S1 -3.3(8)
C1 O1 C2 N2 -0.9(4)
C1 O1 C2 S1 178.3(3)
C7 N4 C8 C9 -67.9(5)
C5 N4 C8 C9 170.4(4)
C14 C9 C8 N4 124.2(5)
C10 C9 C8 N4 -55.3(6)
C6 N3 C3 N2 62.8(5)
C4 N3 C3 N2 -67.1(5)
C2 N2 C3 N3 102.8(5)
N1 N2 C3 N3 -82.5(5)
C15 C16 C17 C19 -60.8(6)
C15 C16 C17 C18 58.7(6)
C10 C9 C14 C13 -1.0(8)
C8 C9 C14 C13 179.4(5)
C1 C15 C24 C21 -179.3(4)
C23 C15 C24 C21 60.1(6)
C16 C15 C24 C21 -59.0(5)
C19 C21 C24 C15 58.0(6)
C22 C21 C24 C15 -59.9(6)
C14 C9 C10 C11 1.5(7)
C8 C9 C10 C11 -178.9(5)
C18 C17 C19 C21 -54.3(6)
C16 C17 C19 C21 62.9(6)
C22 C21 C19 C17 53.6(6)
C24 C21 C19 C17 -61.7(6)
C19 C21 C22 C20 -53.4(6)
C24 C21 C22 C20 62.6(6)
C9 C10 C11 C12 -1.0(8)
C10 C11 C12 C13 -0.2(9)
C1 C15 C23 C20 -179.4(4)
C16 C15 C23 C20 60.7(5)
C24 C15 C23 C20 -58.5(6)
C21 C22 C20 C18 54.6(6)
C21 C22 C20 C23 -62.8(6)
C15 C23 C20 C22 59.6(6)
C15 C23 C20 C18 -61.2(6)
C22 C20 C18 C17 -55.2(6)
C23 C20 C18 C17 63.3(6)
C19 C17 C18 C20 54.3(6)
C16 C17 C18 C20 -62.4(6)
C11 C12 C13 C14 0.7(9)
C9 C14 C13 C12 -0.1(9)

loop_
_cod_related_entry_id
_cod_related_entry_database
_cod_related_entry_code
1 ChemSpider 2280936
